data_2020861
loop_
_publ_author_name
'Sridhar, Balasubramanian'
'Nanubolu, Jagadeesh Babu'
'Ravikumar, Krishnan'

_publ_section_title
;
 Four cocrystals of thymine with phenolic coformers: influence of the
 coformer on hydrogen bonding
;
_journal_issue 7
_journal_name_full 'Acta Crystallographica Section C Structural Chemistry'
_journal_page_first 602
_journal_paper_doi 10.1107/S2053229615011614
_journal_volume 71
_journal_year 2015
_chemical_formula_iupac 'C5 H6 N2 O2 , 2C6 H6 O3'
_chemical_formula_moiety 'C5 H6 N2 O2, 2(C6 H6 O3)'
_chemical_formula_sum 'C17 H18 N2 O8'
_chemical_formula_weight 378.33
_chemical_name_common 'Thymine--pyrogallol (1/2)'
_chemical_name_systematic
;
5-Methylpyrimidine-2,4(1<i>H</i>,3<i>H</i>)-dione--benzene-1,2,3-triol (1/2)
;
_space_group_crystal_system triclinic
_space_group_IT_number 2
_space_group_name_Hall '-P 1'
_space_group_name_H-M_alt 'P -1'
_symmetry_space_group_name_Hall '-P 1'
_symmetry_space_group_name_H-M 'P -1'
_atom_sites_solution_hydrogens mixed
_audit_creation_method SHELXL-2014/7
_cell_angle_alpha 97.218(3)
_cell_angle_beta 99.189(3)
_cell_angle_gamma 108.549(3)
_cell_formula_units_Z 2
_cell_length_a 6.9652(13)
_cell_length_b 10.2125(19)
_cell_length_c 12.951(2)
_cell_measurement_reflns_used 5658
_cell_measurement_temperature 294(2)
_cell_measurement_theta_max 28.02
_cell_measurement_theta_min 2.92
_cell_volume 846.7(3)
_computing_cell_refinement
;
SAINT (Bruker, 2001)
;
_computing_data_collection
;
SMART (Bruker, 2001)
;
_computing_data_reduction
;
SAINT (Bruker, 2001)
;
_computing_molecular_graphics
;
DIAMOND (Brandenburg & Putz, 2005)
;
_computing_publication_material
;
SHELXL2014 (Sheldrick, 2015)
;
_computing_structure_refinement
;
SHELXL2014 (Sheldrick, 2015)
;
_computing_structure_solution
;
SHELXS97 (Sheldrick, 2015)
;
_diffrn_ambient_temperature 294(2)
_diffrn_measured_fraction_theta_full 0.991
_diffrn_measured_fraction_theta_max 0.944
_diffrn_measurement_device_type 'Bruker SMART APEX CCD area-detector'
_diffrn_measurement_method \w
_diffrn_radiation_type MoK\a
_diffrn_radiation_wavelength 0.71073
_diffrn_reflns_av_R_equivalents 0.0264
_diffrn_reflns_limit_h_max 9
_diffrn_reflns_limit_h_min -9
_diffrn_reflns_limit_k_max 13
_diffrn_reflns_limit_k_min -13
_diffrn_reflns_limit_l_max 17
_diffrn_reflns_limit_l_min -16
_diffrn_reflns_number 9492
_diffrn_reflns_theta_full 25.000
_diffrn_reflns_theta_max 28.058
_diffrn_reflns_theta_min 1.622
_exptl_absorpt_coefficient_mu 0.120
_exptl_absorpt_correction_T_max 0.97
_exptl_absorpt_correction_T_min 0.93
_exptl_absorpt_correction_type multi-scan
_exptl_absorpt_process_details
;
(SADABS; Bruker, 2001)
;
_exptl_crystal_colour colourless
_exptl_crystal_density_diffrn 1.484
_exptl_crystal_description plate
_exptl_crystal_F_000 396
_exptl_crystal_size_max 0.170
_exptl_crystal_size_mid 0.060
_exptl_crystal_size_min 0.050
_refine_diff_density_max 0.397
_refine_diff_density_min -0.214
_refine_ls_extinction_coef .
_refine_ls_extinction_method none
_refine_ls_goodness_of_fit_ref 1.046
_refine_ls_hydrogen_treatment mixed
_refine_ls_matrix_type full
_refine_ls_number_parameters 277
_refine_ls_number_reflns 3876
_refine_ls_number_restraints 0
_refine_ls_restrained_S_all 1.046
_refine_ls_R_factor_all 0.0488
_refine_ls_R_factor_gt 0.0427
_refine_ls_shift/su_max 0.000
_refine_ls_shift/su_mean 0.000
_refine_ls_structure_factor_coef Fsqd
_refine_ls_weighting_details 'w = 1/[\s^2^(Fo^2^)+(0.0811P)^2^+0.1267P] where P=(Fo^2^+2Fc^2^)/3'
_refine_ls_weighting_scheme calc
_refine_ls_wR_factor_gt 0.1239
_refine_ls_wR_factor_ref 0.1311
_reflns_number_gt 3295
_reflns_number_total 3876
_reflns_threshold_expression I>2\s(I)
_cod_data_source_file eg3185sup1_IV.cif
_cod_data_source_block IV
_cod_database_code 2020861
_shelx_space_group_comment
;
The symmetry employed for this shelxl refinement is uniquely defined
by the following loop, which should always be used as a source of
symmetry information in preference to the above space-group names.
They are only intended as comments.
;
_shelx_estimated_absorpt_t_min 0.980
_shelx_estimated_absorpt_t_max 0.994

loop_
_space_group_symop_operation_xyz
'x, y, z'
'-x, -y, -z'

loop_
_atom_site_type_symbol
_atom_site_label
_atom_site_fract_x
_atom_site_fract_y
_atom_site_fract_z
_atom_site_U_iso_or_equiv
_atom_site_adp_type
_atom_site_calc_flag
_atom_site_occupancy
_atom_site_disorder_assembly
_atom_site_disorder_group
C C2 0.3691(2) 0.78633(13) 0.46045(10) 0.0347(3) Uani d 1 . .
C C4 0.33483(19) 0.79165(13) 0.26989(10) 0.0318(3) Uani d 1 . .
C C5 0.24976(19) 0.63993(13) 0.24749(10) 0.0344(3) Uani d 1 . .
C C6 0.2361(2) 0.57387(14) 0.33104(11) 0.0389(3) Uani d 1 . .
H H6 0.1848 0.4761 0.3179 0.047 Uiso calc 1 . .
C C9 0.1803(2) 0.56287(15) 0.13386(11) 0.0437(3) Uani d 1 . .
H H9A 0.1270 0.4635 0.1323 0.065 Uiso calc 1 . .
H H9B 0.2959 0.5844 0.0994 0.065 Uiso calc 1 . .
H H9C 0.0738 0.5916 0.0973 0.065 Uiso calc 1 . .
N N1 0.2946(2) 0.64448(12) 0.43483(9) 0.0400(3) Uani d 1 . .
H H1N 0.297(3) 0.602(2) 0.4876(16) 0.056(5) Uiso d 1 . .
N N3 0.38754(18) 0.85454(11) 0.37635(8) 0.0349(3) Uani d 1 . .
H H2N 0.443(3) 0.951(2) 0.3935(14) 0.051(5) Uiso d 1 . .
O O7 0.41733(18) 0.85216(10) 0.55386(7) 0.0448(3) Uani d 1 . .
O O8 0.36205(16) 0.86785(10) 0.20225(7) 0.0415(2) Uani d 1 . .
C C10A 0.0768(2) 0.84928(13) 0.75311(10) 0.0338(3) Uani d 1 . .
C C11A 0.24804(18) 0.84800(12) 0.82449(9) 0.0304(3) Uani d 1 . .
C C12A 0.2351(2) 0.83645(13) 0.92954(10) 0.0335(3) Uani d 1 . .
C C13A 0.0518(2) 0.83135(14) 0.96268(11) 0.0397(3) Uani d 1 . .
H H13A 0.0425 0.8258 1.0329 0.048 Uiso calc 1 . .
C C14A -0.1163(2) 0.83453(16) 0.89047(12) 0.0437(3) Uani d 1 . .
H H14A -0.2376 0.8315 0.9131 0.052 Uiso calc 1 . .
C C15A -0.1064(2) 0.84208(15) 0.78540(12) 0.0415(3) Uani d 1 . .
H H15A -0.2206 0.8423 0.7372 0.050 Uiso calc 1 . .
O O16A 0.08891(17) 0.86224(11) 0.64914(7) 0.0415(2) Uani d 1 . .
H H1O 0.205(4) 0.852(2) 0.6359(17) 0.069(6) Uiso d 1 . .
O O17A 0.42668(14) 0.85211(10) 0.78862(7) 0.0353(2) Uani d 1 . .
H H2O 0.504(3) 0.942(2) 0.7919(14) 0.049(5) Uiso d 1 . .
O O18A 0.40493(16) 0.83019(12) 0.99403(8) 0.0452(3) Uani d 1 . .
H H3O 0.389(3) 0.833(2) 1.0608(16) 0.055(5) Uiso d 1 . .
C C10B 0.2995(2) 0.48722(14) 0.69600(11) 0.0370(3) Uani d 1 . .
C C11B 0.2169(2) 0.36068(14) 0.62317(10) 0.0357(3) Uani d 1 . .
C C12B 0.1639(2) 0.23452(14) 0.66014(11) 0.0385(3) Uani d 1 . .
C C13B 0.1944(2) 0.23437(15) 0.76864(12) 0.0433(3) Uani d 1 . .
H H13B 0.1599 0.1499 0.7932 0.052 Uiso calc 1 . .
C C14B 0.2767(2) 0.36140(16) 0.84004(11) 0.0434(3) Uani d 1 . .
H H14B 0.2970 0.3615 0.9128 0.052 Uiso calc 1 . .
C C15B 0.3291(2) 0.48821(15) 0.80470(11) 0.0407(3) Uani d 1 . .
H H15B 0.3835 0.5729 0.8532 0.049 Uiso calc 1 . .
O O16B 0.3469(2) 0.60497(11) 0.65181(9) 0.0547(3) Uani d 1 . .
H H4O 0.390(3) 0.674(2) 0.6982(17) 0.060(6) Uiso d 1 . .
O O17B 0.19057(19) 0.36604(12) 0.51664(8) 0.0487(3) Uani d 1 . .
H H5O 0.127(4) 0.287(3) 0.4805(19) 0.076(7) Uiso d 1 . .
O O18B 0.0806(2) 0.11680(11) 0.58150(9) 0.0582(3) Uani d 1 . .
H H6O 0.070(3) 0.047(3) 0.6076(17) 0.070(6) Uiso d 1 . .

loop_
_atom_site_aniso_label
_atom_site_aniso_U_11
_atom_site_aniso_U_22
_atom_site_aniso_U_33
_atom_site_aniso_U_12
_atom_site_aniso_U_13
_atom_site_aniso_U_23
C2 0.0429(6) 0.0343(6) 0.0263(6) 0.0104(5) 0.0109(5) 0.0076(5)
C4 0.0346(6) 0.0351(6) 0.0259(6) 0.0112(5) 0.0087(4) 0.0059(5)
C5 0.0365(6) 0.0339(6) 0.0307(6) 0.0106(5) 0.0072(5) 0.0029(5)
C6 0.0483(7) 0.0297(6) 0.0351(7) 0.0096(5) 0.0079(5) 0.0039(5)
C9 0.0517(8) 0.0405(7) 0.0331(7) 0.0131(6) 0.0058(6) -0.0014(5)
N1 0.0558(7) 0.0331(6) 0.0297(6) 0.0111(5) 0.0108(5) 0.0098(4)
N3 0.0470(6) 0.0293(5) 0.0262(5) 0.0083(5) 0.0109(4) 0.0056(4)
O7 0.0665(7) 0.0371(5) 0.0259(5) 0.0099(5) 0.0130(4) 0.0057(4)
O8 0.0551(6) 0.0395(5) 0.0281(5) 0.0116(4) 0.0120(4) 0.0091(4)
C10A 0.0403(6) 0.0303(6) 0.0300(6) 0.0111(5) 0.0070(5) 0.0063(4)
C11A 0.0339(6) 0.0281(5) 0.0288(6) 0.0090(4) 0.0093(5) 0.0051(4)
C12A 0.0392(6) 0.0331(6) 0.0274(6) 0.0108(5) 0.0080(5) 0.0057(4)
C13A 0.0471(7) 0.0424(7) 0.0325(6) 0.0150(6) 0.0167(5) 0.0081(5)
C14A 0.0398(7) 0.0471(8) 0.0489(8) 0.0163(6) 0.0187(6) 0.0107(6)
C15A 0.0371(7) 0.0452(7) 0.0432(8) 0.0162(6) 0.0059(6) 0.0097(6)
O16A 0.0491(6) 0.0497(6) 0.0282(5) 0.0194(5) 0.0068(4) 0.0117(4)
O17A 0.0372(5) 0.0373(5) 0.0328(5) 0.0119(4) 0.0136(4) 0.0069(4)
O18A 0.0465(6) 0.0649(7) 0.0277(5) 0.0226(5) 0.0081(4) 0.0124(4)
C10B 0.0422(7) 0.0334(6) 0.0354(7) 0.0118(5) 0.0092(5) 0.0090(5)
C11B 0.0403(6) 0.0361(6) 0.0316(6) 0.0139(5) 0.0076(5) 0.0079(5)
C12B 0.0431(7) 0.0336(6) 0.0378(7) 0.0123(5) 0.0066(5) 0.0079(5)
C13B 0.0518(8) 0.0385(7) 0.0409(8) 0.0140(6) 0.0110(6) 0.0157(6)
C14B 0.0500(8) 0.0500(8) 0.0314(7) 0.0171(6) 0.0100(6) 0.0112(6)
C15B 0.0461(7) 0.0407(7) 0.0330(7) 0.0135(6) 0.0073(5) 0.0039(5)
O16B 0.0888(9) 0.0311(5) 0.0366(6) 0.0111(5) 0.0111(6) 0.0076(4)
O17B 0.0716(7) 0.0369(5) 0.0312(5) 0.0121(5) 0.0060(5) 0.0075(4)
O18B 0.0927(9) 0.0308(5) 0.0408(6) 0.0134(6) 0.0014(6) 0.0069(4)

loop_
_atom_type_symbol
_atom_type_description
_atom_type_scat_dispersion_real
_atom_type_scat_dispersion_imag
_atom_type_scat_source
C C 0.0033 0.0016 'International Tables Vol C Tables 4.2.6.8 and 6.1.1.4'
H H 0.0000 0.0000 'International Tables Vol C Tables 4.2.6.8 and 6.1.1.4'
N N 0.0061 0.0033 'International Tables Vol C Tables 4.2.6.8 and 6.1.1.4'
O O 0.0106 0.0060 'International Tables Vol C Tables 4.2.6.8 and 6.1.1.4'

loop_
_geom_angle_atom_site_label_1
_geom_angle_atom_site_label_2
_geom_angle_atom_site_label_3
_geom_angle_site_symmetry_1
_geom_angle_site_symmetry_3
_geom_angle
O7 C2 N1 . . 123.07(12)
O7 C2 N3 . . 121.49(12)
N1 C2 N3 . . 115.45(11)
O8 C4 N3 . . 118.63(11)
O8 C4 C5 . . 125.50(12)
N3 C4 C5 . . 115.87(11)
C6 C5 C4 . . 117.53(11)
C6 C5 C9 . . 122.94(12)
C4 C5 C9 . . 119.53(12)
C5 C6 N1 . . 122.91(12)
C5 C6 H6 . . 118.5
N1 C6 H6 . . 118.5
C5 C9 H9A . . 109.5
C5 C9 H9B . . 109.5
H9A C9 H9B . . 109.5
C5 C9 H9C . . 109.5
H9A C9 H9C . . 109.5
H9B C9 H9C . . 109.5
C2 N1 C6 . . 122.16(12)
C2 N1 H1N . . 115.2(14)
C6 N1 H1N . . 122.4(14)
C2 N3 C4 . . 126.04(11)
C2 N3 H2N . . 115.8(11)
C4 N3 H2N . . 118.2(11)
O16A C10A C15A . . 118.78(12)
O16A C10A C11A . . 120.24(12)
C15A C10A C11A . . 120.95(12)
O17A C11A C10A . . 119.23(11)
O17A C11A C12A . . 120.88(11)
C10A C11A C12A . . 119.83(11)
O18A C12A C11A . . 116.90(11)
O18A C12A C13A . . 123.79(12)
C11A C12A C13A . . 119.31(12)
C14A C13A C12A . . 119.87(12)
C14A C13A H13A . . 120.1
C12A C13A H13A . . 120.1
C15A C14A C13A . . 121.10(13)
C15A C14A H14A . . 119.4
C13A C14A H14A . . 119.4
C14A C15A C10A . . 118.89(13)
C14A C15A H15A . . 120.6
C10A C15A H15A . . 120.6
C10A O16A H1O . . 109.7(14)
C11A O17A H2O . . 108.6(11)
C12A O18A H3O . . 110.7(12)
O16B C10B C15B . . 124.48(13)
O16B C10B C11B . . 114.95(12)
C15B C10B C11B . . 120.57(12)
O17B C11B C12B . . 122.51(12)
O17B C11B C10B . . 118.05(12)
C12B C11B C10B . . 119.44(12)
O18B C12B C13B . . 125.14(13)
O18B C12B C11B . . 114.43(13)
C13B C12B C11B . . 120.43(13)
C14B C13B C12B . . 119.35(13)
C14B C13B H13B . . 120.3
C12B C13B H13B . . 120.3
C15B C14B C13B . . 121.05(13)
C15B C14B H14B . . 119.5
C13B C14B H14B . . 119.5
C14B C15B C10B . . 119.16(13)
C14B C15B H15B . . 120.4
C10B C15B H15B . . 120.4
C10B O16B H4O . . 109.6(14)
C11B O17B H5O . . 110.4(16)
C12B O18B H6O . . 109.7(16)

loop_
_geom_bond_atom_site_label_1
_geom_bond_atom_site_label_2
_geom_bond_site_symmetry_2
_geom_bond_distance
C2 O7 . 1.2452(16)
C2 N1 . 1.3505(17)
C2 N3 . 1.3663(16)
C4 O8 . 1.2407(15)
C4 N3 . 1.3836(16)
C4 C5 . 1.4436(18)
C5 C6 . 1.3456(19)
C5 C9 . 1.5028(18)
C6 N1 . 1.3739(17)
C6 H6 . 0.9300
C9 H9A . 0.9600
C9 H9B . 0.9600
C9 H9C . 0.9600
N1 H1N . 0.85(2)
N3 H2N . 0.92(2)
C10A O16A . 1.3827(16)
C10A C15A . 1.388(2)
C10A C11A . 1.3921(18)
C11A O17A . 1.3864(15)
C11A C12A . 1.3951(17)
C12A O18A . 1.3592(16)
C12A C13A . 1.3982(19)
C13A C14A . 1.389(2)
C13A H13A . 0.9300
C14A C15A . 1.384(2)
C14A H14A . 0.9300
C15A H15A . 0.9300
O16A H1O . 0.89(2)
O17A H2O . 0.90(2)
O18A H3O . 0.89(2)
C10B O16B . 1.3650(17)
C10B C15B . 1.3881(19)
C10B C11B . 1.3922(19)
C11B O17B . 1.3729(16)
C11B C12B . 1.3908(19)
C12B O18B . 1.3708(17)
C12B C13B . 1.388(2)
C13B C14B . 1.387(2)
C13B H13B . 0.9300
C14B C15B . 1.386(2)
C14B H14B . 0.9300
C15B H15B . 0.9300
O16B H4O . 0.81(2)
O17B H5O . 0.83(3)
O18B H6O . 0.82(2)

loop_
_geom_hbond_atom_site_label_D
_geom_hbond_atom_site_label_H
_geom_hbond_atom_site_label_A
_geom_hbond_site_symmetry_A
_geom_hbond_distance_DH
_geom_hbond_distance_HA
_geom_hbond_distance_DA
_geom_hbond_angle_DHA
N1 H1N O16B . 0.85(2) 2.09(2) 2.8713(17) 151(2)
N1 H1N O17B . 0.85(2) 2.38(2) 3.0701(16) 138(2)
N3 H2N O7 2_676 0.92(2) 1.91(2) 2.8237(16) 172(2)
O16A H1O O7 . 0.89(2) 1.95(2) 2.7903(16) 156(2)
O16A H1O O17A . 0.89(2) 2.31(2) 2.7665(14) 112(2)
O17A H2O O8 2_676 0.90(2) 1.85(2) 2.7460(15) 174(2)
O18A H3O O8 1_556 0.89(2) 1.87(2) 2.7530(14) 172(2)
O16B H4O O17A . 0.81(2) 1.96(2) 2.7364(15) 163(2)
O17B H5O O16A 2_566 0.83(3) 2.12(3) 2.8904(15) 155(2)
O17B H5O O18B . 0.83(3) 2.27(2) 2.6970(16) 112(2)
O18B H6O O16A 1_545 0.82(2) 2.06(2) 2.8602(16) 166(2)

loop_
_geom_torsion_atom_site_label_1
_geom_torsion_atom_site_label_2
_geom_torsion_atom_site_label_3
_geom_torsion_atom_site_label_4
_geom_torsion_site_symmetry_1
_geom_torsion_site_symmetry_2
_geom_torsion_site_symmetry_3
_geom_torsion_site_symmetry_4
_geom_torsion
O8 C4 C5 C6 . . . . 178.31(13)
N3 C4 C5 C6 . . . . -2.22(18)
O8 C4 C5 C9 . . . . -1.9(2)
N3 C4 C5 C9 . . . . 177.60(12)
C4 C5 C6 N1 . . . . 1.6(2)
C9 C5 C6 N1 . . . . -178.25(13)
O7 C2 N1 C6 . . . . 177.90(13)
N3 C2 N1 C6 . . . . -1.7(2)
C5 C6 N1 C2 . . . . 0.5(2)
O7 C2 N3 C4 . . . . -178.71(13)
N1 C2 N3 C4 . . . . 0.9(2)
O8 C4 N3 C2 . . . . -179.45(12)
C5 C4 N3 C2 . . . . 1.05(19)
O16A C10A C11A O17A . . . . -3.50(18)
C15A C10A C11A O17A . . . . 178.53(12)
O16A C10A C11A C12A . . . . 179.29(11)
C15A C10A C11A C12A . . . . 1.32(19)
O17A C11A C12A O18A . . . . 0.30(18)
C10A C11A C12A O18A . . . . 177.46(11)
O17A C11A C12A C13A . . . . -179.43(11)
C10A C11A C12A C13A . . . . -2.27(18)
O18A C12A C13A C14A . . . . -178.23(13)
C11A C12A C13A C14A . . . . 1.5(2)
C12A C13A C14A C15A . . . . 0.3(2)
C13A C14A C15A C10A . . . . -1.3(2)
O16A C10A C15A C14A . . . . -177.56(13)
C11A C10A C15A C14A . . . . 0.4(2)
O16B C10B C11B O17B . . . . -0.37(19)
C15B C10B C11B O17B . . . . 179.85(13)
O16B C10B C11B C12B . . . . 179.83(13)
C15B C10B C11B C12B . . . . 0.0(2)
O17B C11B C12B O18B . . . . -1.0(2)
C10B C11B C12B O18B . . . . 178.84(13)
O17B C11B C12B C13B . . . . 179.69(13)
C10B C11B C12B C13B . . . . -0.5(2)
O18B C12B C13B C14B . . . . -178.74(15)
C11B C12B C13B C14B . . . . 0.5(2)
C12B C13B C14B C15B . . . . -0.1(2)
C13B C14B C15B C10B . . . . -0.4(2)
O16B C10B C15B C14B . . . . -179.37(14)
C11B C10B C15B C14B . . . . 0.4(2)

_cod_database_fobs_code 2020861
